data_4500148
loop_
_publ_author_name
'Liang, Po-Ching'
'Liu, Hsin-Kuan'
'Yeh, Chun-Ting'
'Lin, Chia-Her'
'Zima, V\'it\<ezslav'

_publ_section_title
;
 Supramolecular Assembly of Calcium Metal&#x2212;Organic Frameworks with
 Structural Transformations
;
_journal_issue 3
_journal_name_full 'Crystal Growth &amp; Design'
_journal_page_first 699
_journal_paper_doi 10.1021/cg101114h
_journal_volume 11
_journal_year 2011
_chemical_formula_moiety 'C24 H30 Ca3 N2 O19'
_chemical_formula_sum 'C24 H30 Ca3 N2 O19'
_chemical_formula_weight 770.74
_chemical_name_systematic
; 
 ? 
;
_space_group_IT_number 5
_symmetry_cell_setting monoclinic
_symmetry_space_group_name_Hall 'C 2y'
_symmetry_space_group_name_H-M 'C 1 2 1'
_atom_sites_solution_hydrogens geom
_atom_sites_solution_primary direct
_atom_sites_solution_secondary difmap
_audit_creation_method SHELXL-97
_cell_angle_alpha 90.00
_cell_angle_beta 91.528(3)
_cell_angle_gamma 90.00
_cell_formula_units_Z 4
_cell_length_a 16.614(2)
_cell_length_b 13.1785(17)
_cell_length_c 15.630(2)
_cell_measurement_reflns_used 7007
_cell_measurement_temperature 295(2)
_cell_measurement_theta_max 28.349
_cell_measurement_theta_min 2.607
_cell_volume 3420.9(7)
_computing_cell_refinement 'SAINT (Bruker AXS, 2009)'
_computing_data_collection 'APEX2 (Bruker AXS, 2010)'
_computing_data_reduction SAINT
_computing_molecular_graphics 'SHELXTL (Sheldrick, 2008)'
_computing_publication_material SHELXTL
_computing_structure_refinement 'SHELXL-97 (Sheldrick, 2008)'
_computing_structure_solution 'SHELXS-97 (Sheldrick, 2008)'
_diffrn_ambient_temperature 295(2)
_diffrn_detector_area_resol_mean 8.3333
_diffrn_measured_fraction_theta_full 0.993
_diffrn_measured_fraction_theta_max 0.993
_diffrn_measurement_device_type 'Bruker APEX-II CCD'
_diffrn_measurement_method '\f and \w scans'
_diffrn_radiation_monochromator graphite
_diffrn_radiation_source 'fine-focus sealed tube'
_diffrn_radiation_type MoK\a
_diffrn_radiation_wavelength 0.71073
_diffrn_reflns_av_R_equivalents 0.0290
_diffrn_reflns_av_sigmaI/netI 0.0418
_diffrn_reflns_limit_h_max 22
_diffrn_reflns_limit_h_min -21
_diffrn_reflns_limit_k_max 17
_diffrn_reflns_limit_k_min -7
_diffrn_reflns_limit_l_max 20
_diffrn_reflns_limit_l_min -20
_diffrn_reflns_number 13230
_diffrn_reflns_theta_full 28.45
_diffrn_reflns_theta_max 28.45
_diffrn_reflns_theta_min 1.97
_exptl_absorpt_coefficient_mu 0.564
_exptl_absorpt_correction_T_max 0.9252
_exptl_absorpt_correction_T_min 0.8536
_exptl_absorpt_correction_type multi-scan
_exptl_absorpt_process_details 'SADABS V2008/1 (Bruker AXS)'
_exptl_crystal_colour colorless
_exptl_crystal_density_diffrn 1.496
_exptl_crystal_density_method 'not measured'
_exptl_crystal_description columnar
_exptl_crystal_F_000 1600
_exptl_crystal_size_max 0.29
_exptl_crystal_size_mid 0.28
_exptl_crystal_size_min 0.14
_refine_diff_density_max 1.251
_refine_diff_density_min -0.732
_refine_diff_density_rms 0.141
_refine_ls_abs_structure_details 'Flack H D (1983), Acta Cryst. A39, 876-881'
_refine_ls_abs_structure_Flack 0.07(6)
_refine_ls_extinction_method none
_refine_ls_goodness_of_fit_ref 1.194
_refine_ls_hydrogen_treatment constr
_refine_ls_matrix_type full
_refine_ls_number_parameters 440
_refine_ls_number_reflns 5949
_refine_ls_number_restraints 5
_refine_ls_restrained_S_all 1.193
_refine_ls_R_factor_all 0.0666
_refine_ls_R_factor_gt 0.0635
_refine_ls_shift/su_max 0.098
_refine_ls_shift/su_mean 0.003
_refine_ls_structure_factor_coef Fsqd
_refine_ls_weighting_details 'calc w=1/[\s^2^(Fo^2^)+(0.0611P)^2^+33.6083P] where P=(Fo^2^+2Fc^2^)/3'
_refine_ls_weighting_scheme calc
_refine_ls_wR_factor_gt 0.1707
_refine_ls_wR_factor_ref 0.1725
_reflns_number_gt 5639
_reflns_number_total 5949
_reflns_threshold_expression >2sigma(I)
_cod_data_source_file cg101114h_si_004.cif
_cod_data_source_block cabtc
_cod_depositor_comments
;
The following automatic conversions were performed:

'_symmetry_cell_setting' value 'Monoclinic' changed to 'monoclinic'
according to /home/saulius/struct/CIF-dictionaries/cif_core.dic
dictionary named 'cif_core.dic' version 2.4.1 from 2010-06-29.

Automatic conversion script
Id: cif_fix_values 1715 2011-07-08 13:25:40Z adriana 
;
_cod_original_cell_volume 3421.0(8)
_cod_original_sg_symbol_H-M C2
_cod_database_code 4500148

loop_
_symmetry_equiv_pos_as_xyz
'x, y, z'
'-x, y, -z'
'x+1/2, y+1/2, z'
'-x+1/2, y+1/2, -z'

loop_
_atom_site_label
_atom_site_type_symbol
_atom_site_fract_x
_atom_site_fract_y
_atom_site_fract_z
_atom_site_U_iso_or_equiv
_atom_site_adp_type
_atom_site_occupancy
_atom_site_symmetry_multiplicity
_atom_site_calc_flag
_atom_site_refinement_flags
_atom_site_disorder_assembly
_atom_site_disorder_group
Ca1 Ca -0.09319(6) 2.73578(9) 0.92117(7) 0.0080(2) Uani 1 1 d . . .
Ca2 Ca -0.15722(6) 2.64111(9) 0.69629(7) 0.0084(2) Uani 1 1 d . . .
Ca3 Ca -0.11541(7) 2.44232(10) 0.52223(7) 0.0126(2) Uani 1 1 d . . .
O1 O 0.0202(2) 2.4153(3) 0.5897(3) 0.0120(8) Uani 1 1 d . . .
O2 O -0.0603(3) 2.5151(4) 0.6617(3) 0.0146(9) Uani 1 1 d . . .
O3 O 0.0467(2) 2.6745(3) 0.9300(3) 0.0113(8) Uani 1 1 d . . .
O4 O 0.1704(2) 2.6406(4) 0.9757(3) 0.0141(8) Uani 1 1 d . . .
O5 O -0.2225(3) 2.5032(4) 0.6071(3) 0.0189(10) Uani 1 1 d . . .
O6 O -0.0090(3) 2.8638(4) 0.8410(3) 0.0127(8) Uani 1 1 d . . .
O7 O -0.0600(2) 2.7357(4) 0.7679(2) 0.0106(8) Uani 1 1 d . . .
O8 O 0.2624(3) 2.2769(4) 0.7333(3) 0.0242(11) Uani 1 1 d . . .
O9 O 0.2898(3) 2.3116(4) 0.8704(3) 0.0162(9) Uani 1 1 d . . .
O10 O -0.0986(3) 2.8801(4) 1.0146(3) 0.0176(9) Uani 1 1 d . . .
H10A H -0.0793 2.8831 1.0657 0.026 Uiso 1 1 d . . .
H10B H -0.1224 2.9294 0.9889 0.026 Uiso 1 1 d . . .
O11 O -0.1138(7) 2.5961(10) 0.4694(8) 0.015(2) Uani 0.50 1 d P . .
O11' O -0.0827(7) 2.6131(10) 0.4878(8) 0.017(2) Uani 0.50 1 d P . .
O12 O -0.1128(11) 2.2711(16) 0.5764(12) 0.039(4) Uiso 0.35 1 d P A .
O12' O -0.1398(6) 2.2768(9) 0.5406(7) 0.040(2) Uiso 0.65 1 d P A .
O13 O -0.2875(3) 2.5637(5) 0.7165(4) 0.0317(14) Uani 1 1 d . . .
O14 O -0.1393(3) 2.5747(4) 0.8453(3) 0.0180(10) Uani 1 1 d . . .
O15 O -0.1436(3) 2.7218(4) 0.5649(3) 0.0245(11) Uani 1 1 d . . .
O16 O -0.2264(11) 2.4239(17) 0.4202(12) 0.033(4) Uiso 0.32 1 d P A 1
H16A H -0.2170 2.3800 0.3819 0.050 Uiso 0.32 1 d PR A 1
H16B H -0.2739 2.4250 0.4389 0.050 Uiso 0.32 1 d PR A 1
O16B O -0.2130(7) 2.3487(11) 0.4286(8) 0.021(3) Uiso 0.39 1 d PD A 2
H16C H -0.1868 2.3100 0.3960 0.032 Uiso 0.39 1 d PRD A 2
H16D H -0.2413 2.3897 0.3984 0.032 Uiso 0.39 1 d PRD A 2
O16C O -0.2180(9) 2.4758(14) 0.4236(10) 0.015(3) Uiso 0.29 1 d PD A 3
H16E H -0.2151 2.4358 0.3811 0.023 Uiso 0.29 1 d PRD A 3
H16F H -0.2631 2.4680 0.4471 0.023 Uiso 0.29 1 d PRD A 3
C1 C 0.0048(3) 2.4667(5) 0.6555(4) 0.0106(11) Uani 1 1 d . . .
C2 C 0.0643(3) 2.4670(5) 0.7289(4) 0.0133(12) Uani 1 1 d . . .
C3 C 0.0597(3) 2.5416(5) 0.7913(4) 0.0112(11) Uani 1 1 d . A .
H3A H 0.0182 2.5889 0.7886 0.013 Uiso 1 1 calc R . .
C4 C 0.1167(3) 2.5458(5) 0.8577(4) 0.0114(11) Uani 1 1 d . . .
C5 C 0.1783(3) 2.4732(5) 0.8619(4) 0.0115(11) Uani 1 1 d . A .
H5A H 0.2168 2.4758 0.9062 0.014 Uiso 1 1 calc R . .
C6 C 0.1823(4) 2.3973(5) 0.8005(4) 0.0118(11) Uani 1 1 d . . .
C7 C 0.1243(4) 2.3954(5) 0.7342(4) 0.0140(12) Uani 1 1 d . A .
H7A H 0.1263 2.3447 0.6929 0.017 Uiso 1 1 calc R . .
C8 C 0.1114(4) 2.6261(5) 0.9245(4) 0.0112(11) Uani 1 1 d . . .
C9 C 0.2499(3) 2.3228(5) 0.8027(4) 0.0119(11) Uani 1 1 d . A .
C10 C -0.0111(3) 2.8068(5) 0.7761(4) 0.0101(11) Uani 1 1 d . . .
C11 C 0.0492(3) 2.8230(5) 0.7072(4) 0.0126(12) Uani 1 1 d . . .
C12 C 0.1027(3) 2.9043(5) 0.7129(4) 0.0139(12) Uani 1 1 d . . .
H12A H 0.1010 2.9491 0.7588 0.017 Uiso 1 1 calc R . .
C13 C 0.0531(4) 2.7553(5) 0.6403(4) 0.0147(12) Uani 1 1 d . . .
H13A H 0.0187 2.6996 0.6380 0.018 Uiso 1 1 calc R . .
C14 C 0.1089(4) 2.7702(5) 0.5753(4) 0.0161(12) Uani 1 1 d . . .
C15 C 0.1597(4) 2.8525(5) 0.5800(4) 0.0168(13) Uani 1 1 d . . .
H15A H 0.1952 2.8643 0.5360 0.020 Uiso 1 1 calc R . .
C16 C 0.1589(3) 2.9180(5) 0.6494(4) 0.0155(13) Uani 1 1 d . . .
C17 C 0.1170(4) 2.6923(6) 0.5053(4) 0.0216(15) Uani 1 1 d . . .
C18 C -0.2802(4) 2.5014(6) 0.6582(4) 0.0168(13) Uani 1 1 d . . .
C19 C -0.1813(4) 2.5023(6) 0.8693(5) 0.0218(14) Uani 1 1 d . . .
H19A H -0.2367 2.5114 0.8642 0.026 Uiso 1 1 calc R . .
C20 C -0.2106(6) 2.3335(6) 0.9238(6) 0.041(2) Uani 1 1 d . . .
H20A H -0.2634 2.3437 0.8989 0.061 Uiso 1 1 calc R . .
H20B H -0.2139 2.3307 0.9850 0.061 Uiso 1 1 calc R . .
H20C H -0.1888 2.2708 0.9033 0.061 Uiso 1 1 calc R . .
C21 C -0.0745(8) 2.4113(12) 0.9308(11) 0.099(6) Uani 1 1 d . . .
H21A H -0.0454 2.4698 0.9120 0.148 Uiso 1 1 calc R . .
H21B H -0.0503 2.3511 0.9085 0.148 Uiso 1 1 calc R . .
H21C H -0.0730 2.4087 0.9922 0.148 Uiso 1 1 calc R . .
N1 N -0.1580(4) 2.4178(6) 0.8998(5) 0.0393(19) Uani 1 1 d . . .
C22 C -0.0939(14) 2.190(2) 0.5405(15) 0.055(5) Uiso 0.50 1 d P A 4
H22A H -0.1290 2.1430 0.5053 0.066 Uiso 0.50 1 d P B 4
C23 C 0.0258(13) 2.1606(19) 0.6255(13) 0.051(5) Uiso 0.50 1 d P C 4
H23A H 0.0026 2.2118 0.6609 0.077 Uiso 0.50 1 calc PR C 4
H23B H 0.0743 2.1863 0.6013 0.077 Uiso 0.50 1 calc PR C 4
H23C H 0.0383 2.1017 0.6595 0.077 Uiso 0.50 1 calc PR C 4
C24 C 0.0111(19) 2.0376(18) 0.4881(19) 0.064(7) Uiso 0.50 1 d P . 4
H24A H -0.0138 2.0235 0.4333 0.095 Uiso 0.50 1 calc PR . 4
H24B H 0.0506 1.9864 0.5014 0.095 Uiso 0.50 1 calc PR . 4
H24C H 0.0367 2.1028 0.4867 0.095 Uiso 0.50 1 calc PR . 4
N2 N -0.0300(11) 2.1338(18) 0.5584(12) 0.056(5) Uiso 0.50 1 d P . 4
C22' C -0.1757(10) 2.2003(14) 0.5709(10) 0.030(3) Uiso 0.50 1 d P A 5
H22B H -0.2023 2.1586 0.5264 0.036 Uiso 0.50 1 d P D 5
C23' C -0.2102(9) 2.0580(13) 0.6762(10) 0.026(3) Uiso 0.50 1 d P A 5
H23D H -0.2150 2.0518 0.7370 0.040 Uiso 0.50 1 calc PR A 5
H23E H -0.1688 2.0131 0.6572 0.040 Uiso 0.50 1 calc PR A 5
H23F H -0.2605 2.0403 0.6484 0.040 Uiso 0.50 1 calc PR A 5
C24' C -0.1527(19) 2.239(3) 0.713(2) 0.090(9) Uiso 0.50 1 d P A 5
H24D H -0.1416 2.3064 0.6924 0.136 Uiso 0.50 1 calc PR A 5
H24E H -0.1035 2.2080 0.7328 0.136 Uiso 0.50 1 calc PR A 5
H24F H -0.1896 2.2431 0.7590 0.136 Uiso 0.50 1 calc PR A 5
N2' N -0.1849(9) 2.1848(13) 0.6502(10) 0.041(4) Uiso 0.50 1 d P A 5
O1W O -0.3360(3) 1.5818(4) 0.0070(4) 0.0259(12) Uani 1 1 d . . .
H1WA H -0.2971 1.6190 0.0244 0.039 Uiso 1 1 d . . .
H1WB H -0.3165 1.5220 0.0002 0.039 Uiso 1 1 d . . .
O2W O -0.1117(4) 1.1516(6) 0.1504(4) 0.0424(16) Uani 1 1 d . . .
H2WA H -0.1385 1.1254 0.1909 0.064 Uiso 1 1 d . . .
H2WB H -0.1281 1.1291 0.1011 0.064 Uiso 1 1 d . . .
O3W O -0.4514(6) 1.5707(6) 0.1420(8) 0.095(4) Uani 1 1 d . . .
H3WA H -0.4938 1.6055 0.1272 0.142 Uiso 1 1 d . . .
H3WB H -0.4636 1.5079 0.1466 0.142 Uiso 1 1 d . . .

loop_
_atom_site_aniso_label
_atom_site_aniso_U_11
_atom_site_aniso_U_22
_atom_site_aniso_U_33
_atom_site_aniso_U_23
_atom_site_aniso_U_13
_atom_site_aniso_U_12
Ca1 0.0080(5) 0.0073(5) 0.0087(5) 0.0005(4) -0.0009(4) 0.0003(4)
Ca2 0.0079(5) 0.0070(5) 0.0102(5) -0.0015(4) 0.0001(4) -0.0004(4)
Ca3 0.0097(5) 0.0174(6) 0.0107(5) 0.0008(5) -0.0005(4) 0.0008(5)
O1 0.0112(18) 0.011(2) 0.0139(19) -0.0020(16) -0.0015(15) 0.0034(16)
O2 0.0133(19) 0.015(2) 0.015(2) -0.0009(18) -0.0035(16) 0.0092(18)
O3 0.0113(18) 0.011(2) 0.0116(19) -0.0034(16) -0.0001(15) 0.0008(16)
O4 0.0123(18) 0.016(2) 0.0135(19) -0.0015(19) -0.0016(15) 0.0035(19)
O5 0.015(2) 0.022(3) 0.021(2) -0.008(2) 0.0097(17) -0.0090(19)
O6 0.016(2) 0.010(2) 0.0118(18) -0.0009(17) 0.0002(15) 0.0004(17)
O7 0.0105(17) 0.0098(19) 0.0115(17) 0.0003(18) 0.0018(14) 0.0007(17)
O8 0.019(2) 0.028(3) 0.026(2) -0.017(2) -0.0085(18) 0.015(2)
O9 0.014(2) 0.018(2) 0.016(2) -0.0035(19) -0.0022(16) 0.0057(18)
O10 0.022(2) 0.012(2) 0.018(2) -0.0031(18) -0.0081(17) 0.0072(18)
O11 0.009(5) 0.018(6) 0.018(6) 0.006(4) 0.001(4) 0.006(5)
O11' 0.014(6) 0.016(6) 0.020(6) 0.011(4) 0.004(5) 0.001(5)
O13 0.030(3) 0.033(3) 0.033(3) -0.021(3) 0.019(2) -0.021(3)
O14 0.026(2) 0.010(2) 0.019(2) 0.0032(18) 0.0076(18) -0.0018(19)
O15 0.037(3) 0.023(3) 0.014(2) 0.008(2) 0.0066(19) 0.005(2)
C1 0.010(2) 0.008(3) 0.014(3) -0.001(2) 0.001(2) 0.002(2)
C2 0.012(2) 0.018(3) 0.010(3) -0.001(2) -0.001(2) 0.006(2)
C3 0.011(2) 0.011(3) 0.011(3) 0.000(2) -0.001(2) 0.004(2)
C4 0.008(2) 0.015(3) 0.011(3) -0.001(2) -0.002(2) 0.003(2)
C5 0.007(2) 0.013(3) 0.015(3) -0.004(2) -0.002(2) 0.005(2)
C6 0.014(3) 0.008(3) 0.013(3) 0.000(2) -0.004(2) 0.002(2)
C7 0.019(3) 0.008(3) 0.015(3) -0.003(2) -0.003(2) -0.001(2)
C8 0.017(3) 0.005(3) 0.012(2) 0.000(2) 0.004(2) -0.003(2)
C9 0.006(2) 0.013(3) 0.017(3) 0.001(2) -0.003(2) 0.007(2)
C10 0.008(2) 0.010(3) 0.012(3) 0.003(2) -0.0023(19) 0.005(2)
C11 0.008(2) 0.017(3) 0.013(3) -0.002(2) 0.004(2) -0.003(2)
C12 0.012(3) 0.014(3) 0.015(3) -0.006(2) 0.004(2) -0.002(2)
C13 0.014(3) 0.012(3) 0.018(3) -0.003(2) 0.004(2) -0.008(2)
C14 0.017(3) 0.018(3) 0.014(3) -0.008(2) 0.004(2) -0.007(3)
C15 0.016(3) 0.018(3) 0.016(3) -0.002(3) 0.006(2) -0.005(3)
C16 0.011(3) 0.018(3) 0.017(3) -0.008(2) 0.003(2) -0.008(2)
C17 0.023(3) 0.021(4) 0.021(3) -0.010(3) 0.010(3) -0.015(3)
C18 0.015(3) 0.018(3) 0.018(3) -0.007(3) 0.007(2) -0.009(3)
C19 0.022(3) 0.019(4) 0.025(3) 0.006(3) 0.009(3) 0.001(3)
C20 0.052(5) 0.014(4) 0.058(6) 0.007(4) 0.030(5) -0.008(4)
C21 0.063(8) 0.078(11) 0.158(15) 0.082(11) 0.042(9) 0.029(7)
N1 0.025(3) 0.021(4) 0.072(5) 0.023(4) 0.012(3) -0.002(3)
O1W 0.016(2) 0.012(2) 0.050(3) 0.001(2) -0.004(2) -0.0072(19)
O2W 0.047(3) 0.046(4) 0.035(3) -0.016(3) 0.019(3) -0.009(3)
O3W 0.105(7) 0.020(4) 0.165(10) -0.018(5) 0.093(7) -0.005(4)

loop_
_atom_type_symbol
_atom_type_description
_atom_type_scat_dispersion_real
_atom_type_scat_dispersion_imag
_atom_type_scat_source
C C 0.0033 0.0016 'International Tables Vol C Tables 4.2.6.8 and 6.1.1.4'
H H 0.0000 0.0000 'International Tables Vol C Tables 4.2.6.8 and 6.1.1.4'
N N 0.0061 0.0033 'International Tables Vol C Tables 4.2.6.8 and 6.1.1.4'
O O 0.0106 0.0060 'International Tables Vol C Tables 4.2.6.8 and 6.1.1.4'
Ca Ca 0.2262 0.3064 'International Tables Vol C Tables 4.2.6.8 and 6.1.1.4'

loop_
_geom_angle_atom_site_label_1
_geom_angle_atom_site_label_2
_geom_angle_atom_site_label_3
_geom_angle
_geom_angle_site_symmetry_1
_geom_angle_site_symmetry_3
O9 Ca1 O10 79.71(16) 3_455 .
O9 Ca1 O4 89.79(16) 3_455 2_557
O10 Ca1 O4 88.66(17) . 2_557
O9 Ca1 O3 161.31(16) 3_455 .
O10 Ca1 O3 106.03(15) . .
O4 Ca1 O3 107.89(15) 2_557 .
O9 Ca1 O7 82.80(15) 3_455 .
O10 Ca1 O7 127.05(17) . .
O4 Ca1 O7 140.92(16) 2_557 .
O3 Ca1 O7 79.63(13) . .
O9 Ca1 O6 90.75(16) 3_455 .
O10 Ca1 O6 78.68(16) . .
O4 Ca1 O6 167.02(15) 2_557 .
O3 Ca1 O6 73.41(15) . .
O7 Ca1 O6 51.93(14) . .
O9 Ca1 O14 87.73(17) 3_455 .
O10 Ca1 O14 158.48(16) . .
O4 Ca1 O14 73.78(15) 2_557 .
O3 Ca1 O14 91.42(15) . .
O7 Ca1 O14 67.65(15) . .
O6 Ca1 O14 119.20(14) . .
O9 Ca1 O3 132.82(15) 3_455 2_557
O10 Ca1 O3 73.32(15) . 2_557
O4 Ca1 O3 52.28(13) 2_557 2_557
O3 Ca1 O3 65.39(16) . 2_557
O7 Ca1 O3 144.08(14) . 2_557
O6 Ca1 O3 119.97(14) . 2_557
O14 Ca1 O3 103.90(15) . 2_557
O9 Ca1 C8 113.90(17) 3_455 2_557
O10 Ca1 C8 83.10(17) . 2_557
O4 Ca1 C8 26.38(15) 2_557 2_557
O3 Ca1 C8 84.64(16) . 2_557
O7 Ca1 C8 148.85(17) . 2_557
O6 Ca1 C8 146.08(16) . 2_557
O14 Ca1 C8 86.18(17) . 2_557
O3 Ca1 C8 26.27(15) 2_557 2_557
O9 Ca1 C10 90.05(16) 3_455 .
O10 Ca1 C10 104.56(18) . .
O4 Ca1 C10 166.53(18) 2_557 .
O3 Ca1 C10 71.34(15) . .
O7 Ca1 C10 25.97(16) . .
O6 Ca1 C10 26.45(16) . .
O14 Ca1 C10 92.76(17) . .
O3 Ca1 C10 133.64(15) 2_557 .
C8 Ca1 C10 155.93(17) 2_557 .
O9 Ca1 Ca2 67.48(12) 3_455 .
O10 Ca1 Ca2 142.89(11) . .
O4 Ca1 Ca2 107.44(11) 2_557 .
O3 Ca1 Ca2 100.52(10) . .
O7 Ca1 Ca2 34.83(10) . .
O6 Ca1 Ca2 84.70(10) . .
O14 Ca1 Ca2 39.74(11) . .
O3 Ca1 Ca2 142.70(11) 2_557 .
C8 Ca1 Ca2 125.32(13) 2_557 .
C10 Ca1 Ca2 60.28(13) . .
O9 Ca1 Ca1 149.71(12) 3_455 2_557
O10 Ca1 Ca1 70.01(11) . 2_557
O4 Ca1 Ca1 90.30(10) 2_557 2_557
O3 Ca1 Ca1 39.89(10) . 2_557
O7 Ca1 Ca1 114.70(10) . 2_557
O6 Ca1 Ca1 82.73(10) . 2_557
O14 Ca1 Ca1 121.25(12) . 2_557
O3 Ca1 Ca1 38.02(9) 2_557 2_557
C8 Ca1 Ca1 64.14(13) 2_557 2_557
C10 Ca1 Ca1 96.58(12) . 2_557
Ca2 Ca1 Ca1 140.41(4) . 2_557
O7 Ca2 O8 82.05(16) . 3_455
O7 Ca2 O15 95.63(18) . .
O8 Ca2 O15 86.41(19) 3_455 .
O7 Ca2 O2 91.05(16) . .
O8 Ca2 O2 172.75(18) 3_455 .
O15 Ca2 O2 92.08(17) . .
O7 Ca2 O13 141.36(16) . .
O8 Ca2 O13 76.7(2) 3_455 .
O2 Ca2 O13 110.33(19) . .
O7 Ca2 O14 70.87(16) . .
O8 Ca2 O14 95.33(17) 3_455 .
O15 Ca2 O14 165.93(18) . .
O2 Ca2 O14 84.44(16) . .
O13 Ca2 O14 79.36(19) . .
O7 Ca2 O5 160.82(16) . .
O8 Ca2 O5 116.97(17) 3_455 .
O15 Ca2 O5 83.80(18) . .
O2 Ca2 O5 69.84(16) . .
O13 Ca2 O5 52.77(15) . .
O14 Ca2 O5 107.58(17) . .
O7 Ca2 C18 162.81(18) . .
O8 Ca2 C18 98.0(2) 3_455 .
O15 Ca2 C18 101.5(2) . .
O2 Ca2 C18 89.26(18) . .
O13 Ca2 C18 26.07(17) . .
O14 Ca2 C18 92.07(19) . .
O5 Ca2 C18 26.81(16) . .
O7 Ca2 Ca1 37.75(10) . .
O8 Ca2 Ca1 70.65(12) 3_455 .
O15 Ca2 Ca1 128.72(15) . .
O2 Ca2 Ca1 105.10(11) . .
O13 Ca2 Ca1 104.09(13) . .
O5 Ca2 Ca1 147.46(12) . .
C18 Ca2 Ca1 126.06(13) . .
O7 Ca2 Ca3 124.98(11) . .
O8 Ca2 Ca3 144.88(12) 3_455 .
O15 Ca2 Ca3 70.39(14) . .
O2 Ca2 Ca3 39.75(11) . .
O13 Ca2 Ca3 89.11(13) . .
O14 Ca2 Ca3 113.63(12) . .
O5 Ca2 Ca3 37.02(10) . .
C18 Ca2 Ca3 63.09(13) . .
Ca1 Ca2 Ca3 144.46(4) . .
O12' Ca3 O11 162.7(4) . .
O12' Ca3 O12 17.1(4) . .
O11 Ca3 O12 177.6(6) . .
O12' Ca3 O16C 98.0(6) . .
O11 Ca3 O16C 65.7(6) . .
O12 Ca3 O16C 114.8(7) . .
O12' Ca3 O16 81.3(6) . .
O11 Ca3 O16 82.0(6) . .
O12 Ca3 O16 98.3(7) . .
O16C Ca3 O16 16.8(5) . .
O12' Ca3 O5 96.7(3) . .
O11 Ca3 O5 85.2(3) . .
O12 Ca3 O5 97.2(4) . .
O16C Ca3 O5 76.1(4) . .
O16 Ca3 O5 80.4(5) . .
O12' Ca3 O1 94.2(3) . 2_556
O11 Ca3 O1 81.3(3) . 2_556
O12 Ca3 O1 96.3(4) . 2_556
O16C Ca3 O1 91.7(4) . 2_556
O16 Ca3 O1 90.6(5) . 2_556
O5 Ca3 O1 164.65(17) . 2_556
O12' Ca3 O11' 173.5(4) . .
O11 Ca3 O11' 15.0(3) . .
O12 Ca3 O11' 164.3(6) . .
O16C Ca3 O11' 80.6(6) . .
O16 Ca3 O11' 96.9(6) . .
O5 Ca3 O11' 89.2(3) . .
O1 Ca3 O11' 79.5(3) 2_556 .
O12' Ca3 O1 88.4(3) . .
O11 Ca3 O1 105.8(3) . .
O12 Ca3 O1 73.1(5) . .
O16C Ca3 O1 162.6(4) . .
O16 Ca3 O1 158.7(5) . .
O5 Ca3 O1 119.51(16) . .
O1 Ca3 O1 71.51(16) 2_556 .
O11' Ca3 O1 91.2(3) . .
O12' Ca3 O16B 58.2(4) . .
O11 Ca3 O16B 104.6(5) . .
O12 Ca3 O16B 75.4(6) . .
O16C Ca3 O16B 40.8(5) . .
O16 Ca3 O16B 24.1(6) . .
O5 Ca3 O16B 90.6(3) . .
O1 Ca3 O16B 86.0(3) 2_556 .
O11' Ca3 O16B 119.1(4) . .
O1 Ca3 O16B 138.5(3) . .
O12' Ca3 O2 108.8(3) . .
O11 Ca3 O2 88.1(3) . .
O12 Ca3 O2 92.8(5) . .
O16C Ca3 O2 138.3(5) . .
O16 Ca3 O2 149.1(5) . .
O5 Ca3 O2 69.60(15) . .
O1 Ca3 O2 116.80(15) 2_556 .
O11' Ca3 O2 75.9(3) . .
O1 Ca3 O2 52.14(13) . .
O16B Ca3 O2 155.7(3) . .
O12' Ca3 C1 98.1(3) . .
O11 Ca3 C1 98.9(3) . .
O12 Ca3 C1 81.0(5) . .
O16C Ca3 C1 162.1(5) . .
O16 Ca3 C1 174.5(5) . .
O5 Ca3 C1 94.22(16) . .
O1 Ca3 C1 94.93(15) 2_556 .
O11' Ca3 C1 84.2(3) . .
O1 Ca3 C1 26.10(15) . .
O16B Ca3 C1 156.3(3) . .
O2 Ca3 C1 26.11(15) . .
O12' Ca3 H16E 88.0 . .
O11 Ca3 H16E 74.8 . .
O12 Ca3 H16E 105.0 . .
O16C Ca3 H16E 17.0 . .
O16 Ca3 H16E 13.2 . .
O5 Ca3 H16E 90.9 . .
O1 Ca3 H16E 78.7 2_556 .
O11' Ca3 H16E 89.1 . .
O1 Ca3 H16E 149.6 . .
O16B Ca3 H16E 30.0 . .
O2 Ca3 H16E 155.2 . .
C1 Ca3 H16E 171.6 . .
O12' Ca3 H16F 90.7 . .
O11 Ca3 H16F 75.0 . .
O12 Ca3 H16F 106.0 . .
O16C Ca3 H16F 17.2 . .
O16 Ca3 H16F 20.3 . .
O5 Ca3 H16F 61.3 . .
O1 Ca3 H16F 107.9 2_556 .
O11' Ca3 H16F 89.6 . .
O1 Ca3 H16F 178.8 . .
O16B Ca3 H16F 40.4 . .
O2 Ca3 H16F 128.9 . .
C1 Ca3 H16F 154.9 . .
H16E Ca3 H16F 29.6 . .
C1 O1 Ca3 131.4(4) . 2_556
C1 O1 Ca3 93.9(3) . .
Ca3 O1 Ca3 105.96(16) 2_556 .
C1 O2 Ca2 162.7(4) . .
C1 O2 Ca3 91.9(4) . .
Ca2 O2 Ca3 103.19(15) . .
C8 O3 Ca1 166.5(4) . .
C8 O3 Ca1 89.1(3) . 2_557
Ca1 O3 Ca1 102.09(15) . 2_557
C8 O4 Ca1 94.8(3) . 2_557
C18 O5 Ca3 159.1(5) . .
C18 O5 Ca2 89.3(4) . .
Ca3 O5 Ca2 103.53(16) . .
C10 O6 Ca1 89.8(4) . .
C10 O7 Ca2 154.6(4) . .
C10 O7 Ca1 93.6(3) . .
Ca2 O7 Ca1 107.43(16) . .
C9 O8 Ca2 133.9(4) . 3_545
C9 O9 Ca1 140.3(4) . 3_545
Ca1 O10 H10A 126.0 . .
Ca1 O10 H10B 110.0 . .
H10A O10 H10B 124.1 . .
C17 O11 Ca3 140.3(8) 2_556 .
C17 O11' Ca3 133.9(8) 2_556 .
C22' O12 Ca3 126.6(14) . .
C22 O12 Ca3 130.2(16) . .
C22' O12' C22 66.7(13) . .
C22' O12' Ca3 155.6(10) . .
C22 O12' Ca3 135.1(12) . .
C18 O13 Ca2 94.5(4) . .
C19 O14 Ca2 119.7(5) . .
C19 O14 Ca1 131.6(5) . .
Ca2 O14 Ca1 99.74(17) . .
C17 O15 Ca2 132.3(5) 2_556 .
Ca3 O16 H16A 112.4 . .
Ca3 O16 H16B 118.0 . .
H16A O16 H16B 116.4 . .
Ca3 O16B H16C 108.3 . .
Ca3 O16B H16D 110.7 . .
H16C O16B H16D 109.5 . .
Ca3 O16C H16E 110.3 . .
Ca3 O16C H16F 109.3 . .
H16E O16C H16F 109.5 . .
O2 C1 O1 121.7(5) . .
O2 C1 C2 119.4(5) . .
O1 C1 C2 118.8(5) . .
O2 C1 Ca3 61.9(3) . .
O1 C1 Ca3 60.0(3) . .
C2 C1 Ca3 173.0(4) . .
C7 C2 C3 119.9(5) . .
C7 C2 C1 120.6(5) . .
C3 C2 C1 119.5(5) . .
C4 C3 C2 120.3(6) . .
C4 C3 H3A 119.9 . .
C2 C3 H3A 119.9 . .
C3 C4 C5 119.4(6) . .
C3 C4 C8 120.0(5) . .
C5 C4 C8 120.5(5) . .
C6 C5 C4 120.5(5) . .
C6 C5 H5A 119.8 . .
C4 C5 H5A 119.8 . .
C5 C6 C7 118.8(6) . .
C5 C6 C9 120.6(5) . .
C7 C6 C9 120.6(5) . .
C2 C7 C6 121.1(6) . .
C2 C7 H7A 119.4 . .
C6 C7 H7A 119.4 . .
O3 C8 O4 122.1(5) . .
O3 C8 C4 118.4(5) . .
O4 C8 C4 119.4(5) . .
O3 C8 Ca1 64.6(3) . 2_557
O4 C8 Ca1 58.9(3) . 2_557
C4 C8 Ca1 165.3(4) . 2_557
O9 C9 O8 125.3(5) . .
O9 C9 C6 118.8(5) . .
O8 C9 C6 115.9(5) . .
O7 C10 O6 122.4(5) . .
O7 C10 C11 118.6(5) . .
O6 C10 C11 119.0(5) . .
O7 C10 Ca1 60.5(3) . .
O6 C10 Ca1 63.8(3) . .
C11 C10 Ca1 164.2(4) . .
C12 C11 C13 120.3(5) . .
C12 C11 C10 119.9(5) . .
C13 C11 C10 119.7(6) . .
C11 C12 C16 119.4(6) . .
C11 C12 H12A 120.3 . .
C16 C12 H12A 120.3 . .
C11 C13 C14 120.1(6) . .
C11 C13 H13A 119.9 . .
C14 C13 H13A 119.9 . .
C15 C14 C13 119.2(6) . .
C15 C14 C17 120.5(5) . .
C13 C14 C17 120.1(6) . .
C14 C15 C16 120.9(6) . .
C14 C15 H15A 119.6 . .
C16 C15 H15A 119.6 . .
C15 C16 C12 119.9(6) . .
C15 C16 C18 120.5(5) . 3
C12 C16 C18 119.5(6) . 3
O11' C17 O15 122.0(8) 2_556 2_556
O11 C17 O15 125.1(8) 2_556 2_556
O11' C17 C14 118.5(8) 2_556 .
O11 C17 C14 115.3(7) 2_556 .
O15 C17 C14 117.6(6) 2_556 .
O13 C18 O5 123.0(6) . .
O13 C18 C16 118.4(5) . 3_445
O5 C18 C16 118.5(6) . 3_445
O13 C18 Ca2 59.5(3) . .
O5 C18 Ca2 63.9(3) . .
C16 C18 Ca2 171.3(5) 3_445 .
O14 C19 N1 128.2(7) . .
O14 C19 H19A 115.9 . .
N1 C19 H19A 115.9 . .
N1 C20 H20A 109.5 . .
N1 C20 H20B 109.5 . .
H20A C20 H20B 109.5 . .
N1 C20 H20C 109.5 . .
H20A C20 H20C 109.5 . .
H20B C20 H20C 109.5 . .
N1 C21 H21A 109.5 . .
N1 C21 H21B 109.5 . .
H21A C21 H21B 109.5 . .
N1 C21 H21C 109.4 . .
H21A C21 H21C 109.5 . .
H21B C21 H21C 109.5 . .
C19 N1 C20 125.7(7) . .
C19 N1 C21 117.0(8) . .
C20 N1 C21 115.9(8) . .
N2 C22 O12 127(2) . .
N2 C22 O12' 156(2) . .
N2 C22 H22A 102.9 . .
O12 C22 H22A 128.5 . .
O12' C22 H22A 101.5 . .
N2 C23 H23A 109.5 . .
N2 C23 H23B 109.5 . .
H23A C23 H23B 109.5 . .
N2 C23 H23C 109.5 . .
H23A C23 H23C 109.5 . .
H23B C23 H23C 109.5 . .
C24 C24 N2 120(2) 2_556 2_556
C24 C24 N2 45.5(18) 2_556 .
N2 C24 N2 77.9(18) 2_556 .
C24 C24 H24A 109.4 2_556 .
N2 C24 H24A 79.8 2_556 .
N2 C24 H24A 120.8 . .
C24 C24 H24B 109.5 2_556 .
N2 C24 H24B 123.2 2_556 .
N2 C24 H24B 128.6 . .
H24A C24 H24B 109.5 . .
C24 C24 H24C 109.5 2_556 .
N2 C24 H24C 64.2 . .
H24A C24 H24C 109.5 . .
H24B C24 H24C 109.5 . .
C22 N2 C23 121(2) . .
C22 N2 C24 123(2) . 2_556
C23 N2 C24 115(2) . 2_556
C22 N2 C24 125(2) . .
C23 N2 C24 111.6(18) . .
O12' C22' N2' 124.2(16) . .
O12 C22' N2' 99.0(15) . .
O12' C22' H22A 83.6 . .
O12 C22' H22A 88.8 . .
N2' C22' H22A 131.5 . .
O12' C22' H22B 112.8 . .
O12 C22' H22B 137.4 . .
N2' C22' H22B 122.5 . .
H22A C22' H22B 57.8 . .
N2' C23' H23D 109.5 . .
N2' C23' H23E 109.5 . .
H23D C23' H23E 109.5 . .
N2' C23' H23F 109.5 . .
H23D C23' H23F 109.5 . .
H23E C23' H23F 109.5 . .
N2' C24' H24D 109.5 . .
N2' C24' H24E 109.5 . .
H24D C24' H24E 109.5 . .
N2' C24' H24F 109.5 . .
H24D C24' H24F 109.5 . .
H24E C24' H24F 109.5 . .
C24' N2' C22' 126(2) . .
C24' N2' C23' 116(2) . .
C22' N2' C23' 114.2(14) . .
H1WA O1W H1WB 106.3 . .
H2WA O2W H2WB 111.3 . .
H3WA O3W H3WB 109.9 . .

loop_
_geom_bond_atom_site_label_1
_geom_bond_atom_site_label_2
_geom_bond_distance
_geom_bond_site_symmetry_2
Ca1 O9 2.307(5) 3_455
Ca1 O10 2.400(5) .
Ca1 O4 2.435(4) 2_557
Ca1 O3 2.460(4) .
Ca1 O7 2.472(4) .
Ca1 O6 2.543(5) .
Ca1 O14 2.540(5) .
Ca1 O3 2.562(4) 2_557
Ca2 O7 2.306(4) .
Ca2 O8 2.316(5) 3_455
Ca2 O15 2.330(5) .
Ca2 O2 2.385(4) .
Ca2 O13 2.422(5) .
Ca2 O14 2.499(5) .
Ca2 O5 2.518(5) .
Ca3 O12' 2.239(11) .
Ca3 O11 2.189(13) .
Ca3 O12 2.41(2) .
Ca3 O16C 2.310(16) .
Ca3 O16 2.418(19) .
Ca3 O5 2.386(4) .
Ca3 O1 2.416(4) 2_556
Ca3 O11' 2.380(12) .
Ca3 O1 2.488(4) .
Ca3 O16B 2.484(13) .
Ca3 O2 2.531(5) .
O1 C1 1.264(7) .
O1 Ca3 2.416(4) 2_556
O2 C1 1.262(7) .
O3 C8 1.255(7) .
O3 Ca1 2.562(4) 2_557
O4 C8 1.264(7) .
O4 Ca1 2.435(4) 2_557
O5 C18 1.264(7) .
O6 C10 1.263(7) .
O7 C10 1.244(8) .
O8 C9 1.263(8) .
O8 Ca2 2.316(5) 3_545
O9 C9 1.244(7) .
O9 Ca1 2.307(4) 3_545
O10 H10A 0.8541 .
O10 H10B 0.8554 .
O11 C17 1.329(15) 2_556
O11' C17 1.195(14) 2_556
O12 C22' 1.40(3) .
O12 C22 1.25(3) .
O12' C22' 1.27(2) .
O12' C22 1.38(3) .
O13 C18 1.236(8) .
O14 C19 1.245(9) .
O15 C17 1.255(8) 2_556
O16 H16A 0.8501 .
O16 H16B 0.8500 .
O16B H16C 0.8500 .
O16B H16D 0.8500 .
O16C H16E 0.8500 .
O16C H16F 0.8500 .
C1 C2 1.494(8) .
C2 C7 1.373(9) .
C2 C3 1.389(9) .
C3 C4 1.386(8) .
C3 H3A 0.9300 .
C4 C5 1.402(8) .
C4 C8 1.492(8) .
C5 C6 1.388(8) .
C5 H5A 0.9300 .
C6 C7 1.397(8) .
C6 C9 1.491(8) .
C7 H7A 0.9300 .
C8 Ca1 2.835(6) 2_557
C10 C11 1.506(8) .
C11 C12 1.394(9) .
C11 C13 1.377(8) .
C12 C16 1.393(8) .
C12 H12A 0.9300 .
C13 C14 1.407(8) .
C13 H13A 0.9300 .
C14 C15 1.375(9) .
C14 C17 1.509(9) .
C15 C16 1.386(9) .
C15 H15A 0.9300 .
C16 C18 1.498(9) 3
C17 O11' 1.195(14) 2_556
C17 O11 1.329(15) 2_556
C17 O15 1.255(8) 2_556
C18 C16 1.498(9) 3_445
C19 N1 1.268(10) .
C19 H19A 0.9300 .
C20 N1 1.469(10) .
C20 H20A 0.9600 .
C20 H20B 0.9600 .
C20 H20C 0.9600 .
C21 N1 1.459(16) .
C21 H21A 0.9600 .
C21 H21B 0.9600 .
C21 H21C 0.9600 .
C22 N2 1.32(3) .
C22 H22A 1.0045 .
C23 N2 1.43(3) .
C23 H23A 0.9600 .
C23 H23B 0.9600 .
C23 H23C 0.9600 .
C24 C24 0.53(5) 2_556
C24 N2 1.50(3) 2_556
C24 N2 1.82(3) .
C24 H24A 0.9600 .
C24 H24B 0.9600 .
C24 H24C 0.9600 .
N2 C24 1.50(3) 2_556
C22' N2' 1.27(2) .
C22' H22B 0.9814 .
C23' N2' 1.77(2) .
C23' H23D 0.9600 .
C23' H23E 0.9600 .
C23' H23F 0.9600 .
C24' N2' 1.32(3) .
C24' H24D 0.9600 .
C24' H24E 0.9600 .
C24' H24F 0.9600 .
O1W H1WA 0.8500 .
O1W H1WB 0.8602 .
O2W H2WA 0.8563 .
O2W H2WB 0.8625 .
O3W H3WA 0.8672 .
O3W H3WB 0.8559 .
